data_7054657
loop_
_publ_author_name
'Aaker\"oy, Christer B.'
'Wijethunga, Tharanga K.'
'Desper, John'

_publ_section_title
;
 Molecular electrostatic potential dependent selectivity of hydrogen
 bonding
;
_journal_issue 2
_journal_name_full 'New J. Chem.'
_journal_page_first 822
_journal_paper_doi 10.1039/C4NJ01324G
_journal_volume 39
_journal_year 2015
_chemical_formula_moiety
;
(C20 H18 N4) (C3 H4 O4)
;
_chemical_formula_sum 'C23 H22 N4 O4'
_chemical_formula_weight 418.45
_chemical_name_systematic
;
TW-2B-33 1,1'-di[(phenyl)methyl]-2,2'-biimidazole, HOOC-CH2-COOH
;
_space_group_IT_number 14
_symmetry_cell_setting monoclinic
_symmetry_space_group_name_Hall '-P 2yn'
_symmetry_space_group_name_H-M 'P 1 21/n 1'
_atom_sites_solution_hydrogens geom
_atom_sites_solution_primary direct
_atom_sites_solution_secondary difmap
_audit_creation_method SHELXL-97
_cell_angle_alpha 90.00
_cell_angle_beta 94.855(10)
_cell_angle_gamma 90.00
_cell_formula_units_Z 4
_cell_length_a 11.4449(17)
_cell_length_b 8.9002(15)
_cell_length_c 21.338(3)
_cell_measurement_reflns_used 4297
_cell_measurement_temperature 120(2)
_cell_measurement_theta_max 66.60
_cell_measurement_theta_min 4.16
_cell_volume 2165.7(6)
_computing_cell_refinement 'Bruker SAINT'
_computing_data_collection 'Bruker APEX2'
_computing_data_reduction 'Bruker SAINT'
_computing_molecular_graphics 'Bruker SHELXTL'
_computing_publication_material 'Bruker SHELXTL'
_computing_structure_refinement 'SHELXL-97 (Sheldrick, 2008)'
_computing_structure_solution 'SHELXS-97 (Sheldrick, 2008)'
_diffrn_ambient_temperature 120(2)
_diffrn_measured_fraction_theta_full 0.952
_diffrn_measured_fraction_theta_max 0.930
_diffrn_measurement_device_type 'Bruker APEX-II CCD'
_diffrn_measurement_method '\f and \w scans'
_diffrn_radiation_monochromator graphite
_diffrn_radiation_source 'fine-focus sealed tube'
_diffrn_radiation_type CuK\a
_diffrn_radiation_wavelength 1.54178
_diffrn_reflns_av_R_equivalents 0.0360
_diffrn_reflns_av_sigmaI/netI 0.0410
_diffrn_reflns_limit_h_max 13
_diffrn_reflns_limit_h_min -9
_diffrn_reflns_limit_k_max 9
_diffrn_reflns_limit_k_min -10
_diffrn_reflns_limit_l_max 25
_diffrn_reflns_limit_l_min -24
_diffrn_reflns_number 10824
_diffrn_reflns_theta_full 66.00
_diffrn_reflns_theta_max 67.60
_diffrn_reflns_theta_min 4.16
_exptl_absorpt_coefficient_mu 0.737
_exptl_absorpt_correction_T_max 0.9039
_exptl_absorpt_correction_T_min 0.8430
_exptl_absorpt_correction_type multi-scan
_exptl_absorpt_process_details SADABS
_exptl_crystal_colour yellow
_exptl_crystal_density_diffrn 1.283
_exptl_crystal_density_method 'not measured'
_exptl_crystal_description prism
_exptl_crystal_F_000 880
_exptl_crystal_size_max 0.24
_exptl_crystal_size_mid 0.18
_exptl_crystal_size_min 0.14
_refine_diff_density_max 0.352
_refine_diff_density_min -0.367
_refine_diff_density_rms 0.085
_refine_ls_extinction_method none
_refine_ls_goodness_of_fit_ref 1.102
_refine_ls_hydrogen_treatment mixed
_refine_ls_matrix_type full
_refine_ls_number_parameters 286
_refine_ls_number_reflns 3641
_refine_ls_number_restraints 0
_refine_ls_restrained_S_all 1.102
_refine_ls_R_factor_all 0.0666
_refine_ls_R_factor_gt 0.0417
_refine_ls_shift/su_max 0.001
_refine_ls_shift/su_mean 0.000
_refine_ls_structure_factor_coef Fsqd
_refine_ls_weighting_details 'calc w=1/[\s^2^(Fo^2^)+(0.0950P)^2^+0.1000P] where P=(Fo^2^+2Fc^2^)/3'
_refine_ls_weighting_scheme calc
_refine_ls_wR_factor_gt 0.1279
_refine_ls_wR_factor_ref 0.1494
_reflns_number_gt 2941
_reflns_number_total 3641
_reflns_threshold_expression >2sigma(I)
_cod_data_source_file c4nj01324g2.cif
_cod_data_source_block A4:Mal
_cod_depositor_comments
;
The following automatic conversions were performed:

'_symmetry_cell_setting' value 'Monoclinic' changed to 'monoclinic'
according to
/usr/data/users/saulius/crontab/automatic-downloads/current/RSC/lib/dictionaries/cif_core.dic
dictionary named 'cif_core.dic' version 2.4.2 from 2011-04-26.

Automatic conversion script
Id: cif_fix_values 3008 2015-01-20 13:52:24Z robertas 
;
_cod_original_sg_symbol_H-M P2(1)/n
_cod_database_code 7054657

loop_
_symmetry_equiv_pos_as_xyz
'x, y, z'
'-x+1/2, y+1/2, -z+1/2'
'-x, -y, -z'
'x-1/2, -y-1/2, z-1/2'

loop_
_atom_site_label
_atom_site_type_symbol
_atom_site_fract_x
_atom_site_fract_y
_atom_site_fract_z
_atom_site_U_iso_or_equiv
_atom_site_adp_type
_atom_site_occupancy
_atom_site_symmetry_multiplicity
_atom_site_calc_flag
_atom_site_refinement_flags
N11 N 0.81578(14) 0.45649(16) 0.65574(7) 0.0196(4) Uani 1 1 d .
C12 C 0.75077(16) 0.3272(2) 0.66140(8) 0.0196(4) Uani 1 1 d .
N13 N 0.65240(14) 0.35641(18) 0.68877(7) 0.0236(4) Uani 1 1 d .
C14 C 0.65421(17) 0.5095(2) 0.70097(9) 0.0259(4) Uani 1 1 d .
H14 H 0.5949 0.5630 0.7202 0.031 Uiso 1 1 calc R
C15 C 0.75403(17) 0.5722(2) 0.68122(9) 0.0249(4) Uani 1 1 d .
H15 H 0.7765 0.6748 0.6844 0.030 Uiso 1 1 calc R
C21 C 0.90781(16) 0.5738(2) 0.56539(9) 0.0219(4) Uani 1 1 d .
C22 C 0.99254(18) 0.6822(2) 0.55403(10) 0.0267(5) Uani 1 1 d .
H22 H 1.0593 0.6947 0.5832 0.032 Uiso 1 1 calc R
C23 C 0.9794(2) 0.7724(2) 0.49975(11) 0.0365(5) Uani 1 1 d .
H23 H 1.0370 0.8459 0.4925 0.044 Uiso 1 1 calc R
C24 C 0.8818(2) 0.7538(3) 0.45660(10) 0.0403(6) Uani 1 1 d .
H24 H 0.8719 0.8165 0.4205 0.048 Uiso 1 1 calc R
C25 C 0.7991(2) 0.6438(3) 0.46641(10) 0.0379(6) Uani 1 1 d .
H25 H 0.7340 0.6293 0.4363 0.045 Uiso 1 1 calc R
C26 C 0.81160(18) 0.5539(2) 0.52071(10) 0.0295(5) Uani 1 1 d .
H26 H 0.7546 0.4792 0.5273 0.035 Uiso 1 1 calc R
C27 C 0.92505(16) 0.4753(2) 0.62409(9) 0.0225(4) Uani 1 1 d .
H27A H 0.9537 0.3753 0.6121 0.027 Uiso 1 1 calc R
H27B H 0.9858 0.5210 0.6540 0.027 Uiso 1 1 calc R
N31 N 0.71796(14) 0.06995(17) 0.61476(7) 0.0230(4) Uani 1 1 d .
C32 C 0.79049(16) 0.1776(2) 0.64331(8) 0.0192(4) Uani 1 1 d .
N33 N 0.89944(13) 0.12409(17) 0.65583(7) 0.0207(4) Uani 1 1 d .
C34 C 0.89680(18) -0.0225(2) 0.63365(9) 0.0262(4) Uani 1 1 d .
H34 H 0.9620 -0.0890 0.6358 0.031 Uiso 1 1 calc R
C35 C 0.78624(18) -0.0571(2) 0.60821(9) 0.0275(5) Uani 1 1 d .
H35 H 0.7611 -0.1500 0.5897 0.033 Uiso 1 1 calc R
C41 C 0.59451(16) 0.1600(2) 0.52017(9) 0.0231(4) Uani 1 1 d .
C42 C 0.51383(18) 0.2734(2) 0.50344(10) 0.0325(5) Uani 1 1 d .
H42 H 0.4629 0.3082 0.5332 0.039 Uiso 1 1 calc R
C43 C 0.5070(2) 0.3369(2) 0.44288(11) 0.0383(5) Uani 1 1 d .
H43 H 0.4509 0.4131 0.4318 0.046 Uiso 1 1 calc R
C44 C 0.5826(2) 0.2881(2) 0.39889(10) 0.0350(5) Uani 1 1 d .
H44 H 0.5792 0.3322 0.3582 0.042 Uiso 1 1 calc R
C45 C 0.66297(19) 0.1747(2) 0.41526(10) 0.0345(5) Uani 1 1 d .
H45 H 0.7140 0.1406 0.3854 0.041 Uiso 1 1 calc R
C46 C 0.66938(17) 0.1103(2) 0.47516(10) 0.0282(5) Uani 1 1 d .
H46 H 0.7245 0.0325 0.4857 0.034 Uiso 1 1 calc R
C47 C 0.59720(16) 0.0890(2) 0.58543(9) 0.0261(4) Uani 1 1 d .
H47A H 0.5525 0.1531 0.6128 0.031 Uiso 1 1 calc R
H47B H 0.5583 -0.0104 0.5820 0.031 Uiso 1 1 calc R
C51 C 0.38362(16) 0.2018(2) 0.71803(9) 0.0256(4) Uani 1 1 d .
O51 O 0.49189(12) 0.19490(16) 0.74579(7) 0.0292(4) Uani 1 1 d .
H51 H 0.547(2) 0.242(3) 0.7248(11) 0.035 Uiso 1 1 d .
O52 O 0.35803(14) 0.2610(2) 0.66729(8) 0.0509(5) Uani 1 1 d .
C52 C 0.29466(17) 0.1268(2) 0.75746(10) 0.0279(5) Uani 1 1 d .
H52A H 0.3268 0.0299 0.7739 0.033 Uiso 1 1 calc R
H52B H 0.2811 0.1917 0.7938 0.033 Uiso 1 1 calc R
C53 C 0.17900(16) 0.0991(2) 0.71893(9) 0.0232(4) Uani 1 1 d .
O53 O 0.10007(12) 0.20812(15) 0.72367(7) 0.0279(3) Uani 1 1 d .
H53 H 0.027(2) 0.178(2) 0.7010(11) 0.033 Uiso 1 1 d .
O54 O 0.16113(13) -0.01341(17) 0.68656(7) 0.0354(4) Uani 1 1 d .

loop_
_atom_site_aniso_label
_atom_site_aniso_U_11
_atom_site_aniso_U_22
_atom_site_aniso_U_33
_atom_site_aniso_U_23
_atom_site_aniso_U_13
_atom_site_aniso_U_12
N11 0.0197(8) 0.0197(8) 0.0198(8) 0.0009(6) 0.0037(6) 0.0003(6)
C12 0.0171(9) 0.0248(10) 0.0168(9) 0.0011(7) 0.0010(7) -0.0030(7)
N13 0.0182(8) 0.0310(9) 0.0219(8) 0.0001(7) 0.0036(6) -0.0003(6)
C14 0.0237(10) 0.0319(11) 0.0226(10) -0.0042(8) 0.0045(8) 0.0072(8)
C15 0.0278(11) 0.0228(9) 0.0241(10) -0.0023(8) 0.0020(8) 0.0028(8)
C21 0.0209(10) 0.0211(9) 0.0242(10) -0.0010(8) 0.0050(7) 0.0045(7)
C22 0.0278(11) 0.0223(10) 0.0313(11) -0.0002(8) 0.0092(9) 0.0021(8)
C23 0.0440(13) 0.0307(11) 0.0380(12) 0.0078(9) 0.0226(11) 0.0060(9)
C24 0.0489(14) 0.0444(13) 0.0301(12) 0.0153(10) 0.0185(10) 0.0239(11)
C25 0.0323(12) 0.0573(15) 0.0247(11) 0.0038(10) 0.0062(9) 0.0195(11)
C26 0.0212(10) 0.0397(12) 0.0279(11) -0.0012(9) 0.0036(8) 0.0046(8)
C27 0.0172(9) 0.0253(10) 0.0254(10) 0.0028(8) 0.0031(7) -0.0013(7)
N31 0.0211(9) 0.0233(8) 0.0240(8) -0.0007(7) -0.0018(7) -0.0035(6)
C32 0.0164(9) 0.0225(9) 0.0185(9) 0.0015(7) 0.0010(7) -0.0034(7)
N33 0.0186(8) 0.0227(8) 0.0204(8) -0.0001(6) -0.0009(6) 0.0000(6)
C34 0.0285(11) 0.0214(10) 0.0281(10) -0.0003(8) -0.0007(8) 0.0055(8)
C35 0.0329(11) 0.0191(10) 0.0295(11) -0.0026(8) -0.0030(9) -0.0002(8)
C41 0.0177(9) 0.0257(10) 0.0253(10) -0.0047(8) -0.0011(7) -0.0038(7)
C42 0.0267(11) 0.0382(12) 0.0323(11) -0.0082(9) 0.0020(9) 0.0062(9)
C43 0.0389(13) 0.0380(13) 0.0370(13) 0.0022(10) -0.0019(10) 0.0121(10)
C44 0.0356(12) 0.0411(12) 0.0279(11) 0.0061(9) 0.0007(9) -0.0004(10)
C45 0.0278(11) 0.0457(13) 0.0308(12) -0.0032(9) 0.0072(9) 0.0015(9)
C46 0.0223(10) 0.0300(11) 0.0320(11) -0.0004(8) 0.0014(8) 0.0040(8)
C47 0.0178(9) 0.0344(11) 0.0257(10) -0.0033(8) -0.0009(8) -0.0050(8)
C51 0.0178(10) 0.0342(11) 0.0250(10) 0.0036(8) 0.0020(8) 0.0002(8)
O51 0.0152(7) 0.0418(9) 0.0306(8) 0.0076(6) 0.0016(6) -0.0034(6)
O52 0.0244(8) 0.0896(13) 0.0377(9) 0.0304(9) -0.0033(7) -0.0090(8)
C52 0.0190(10) 0.0378(11) 0.0266(10) 0.0053(9) 0.0008(8) 0.0004(8)
C53 0.0176(10) 0.0263(10) 0.0262(10) 0.0032(8) 0.0048(8) 0.0000(8)
O53 0.0197(7) 0.0301(8) 0.0333(8) -0.0047(6) -0.0003(6) 0.0008(6)
O54 0.0241(8) 0.0348(8) 0.0467(9) -0.0080(7) -0.0007(7) 0.0043(6)

loop_
_atom_type_symbol
_atom_type_description
_atom_type_scat_dispersion_real
_atom_type_scat_dispersion_imag
_atom_type_scat_source
C C 0.0181 0.0091 'International Tables Vol C Tables 4.2.6.8 and 6.1.1.4'
H H 0.0000 0.0000 'International Tables Vol C Tables 4.2.6.8 and 6.1.1.4'
N N 0.0311 0.0180 'International Tables Vol C Tables 4.2.6.8 and 6.1.1.4'
O O 0.0492 0.0322 'International Tables Vol C Tables 4.2.6.8 and 6.1.1.4'

loop_
_geom_angle_atom_site_label_1
_geom_angle_atom_site_label_2
_geom_angle_atom_site_label_3
_geom_angle
C12 N11 C15 106.76(15)
C12 N11 C27 128.06(15)
C15 N11 C27 124.99(15)
N13 C12 N11 110.85(16)
N13 C12 C32 125.57(16)
N11 C12 C32 123.45(16)
C12 N13 C14 105.86(15)
C15 C14 N13 110.01(16)
C15 C14 H14 125.0
N13 C14 H14 125.0
C14 C15 N11 106.52(17)
C14 C15 H15 126.7
N11 C15 H15 126.7
C22 C21 C26 118.86(18)
C22 C21 C27 119.53(18)
C26 C21 C27 121.54(17)
C21 C22 C23 120.5(2)
C21 C22 H22 119.7
C23 C22 H22 119.7
C24 C23 C22 119.9(2)
C24 C23 H23 120.0
C22 C23 H23 120.0
C25 C24 C23 120.1(2)
C25 C24 H24 120.0
C23 C24 H24 120.0
C24 C25 C26 120.1(2)
C24 C25 H25 119.9
C26 C25 H25 119.9
C21 C26 C25 120.5(2)
C21 C26 H26 119.8
C25 C26 H26 119.8
N11 C27 C21 112.55(15)
N11 C27 H27A 109.1
C21 C27 H27A 109.1
N11 C27 H27B 109.1
C21 C27 H27B 109.1
H27A C27 H27B 107.8
C32 N31 C35 106.74(16)
C32 N31 C47 127.99(16)
C35 N31 C47 124.39(16)
N33 C32 N31 110.95(16)
N33 C32 C12 124.94(16)
N31 C32 C12 123.98(17)
C32 N33 C34 105.83(16)
C35 C34 N33 109.84(17)
C35 C34 H34 125.1
N33 C34 H34 125.1
C34 C35 N31 106.63(16)
C34 C35 H35 126.7
N31 C35 H35 126.7
C42 C41 C46 118.69(19)
C42 C41 C47 119.68(18)
C46 C41 C47 121.60(18)
C41 C42 C43 120.69(19)
C41 C42 H42 119.7
C43 C42 H42 119.7
C44 C43 C42 120.2(2)
C44 C43 H43 119.9
C42 C43 H43 119.9
C45 C44 C43 119.4(2)
C45 C44 H44 120.3
C43 C44 H44 120.3
C44 C45 C46 120.7(2)
C44 C45 H45 119.7
C46 C45 H45 119.7
C45 C46 C41 120.39(19)
C45 C46 H46 119.8
C41 C46 H46 119.8
N31 C47 C41 112.30(15)
N31 C47 H47A 109.1
C41 C47 H47A 109.1
N31 C47 H47B 109.1
C41 C47 H47B 109.1
H47A C47 H47B 107.9
O52 C51 O51 124.17(18)
O52 C51 C52 123.88(18)
O51 C51 C52 111.95(17)
C51 O51 H51 115.1(15)
C53 C52 C51 111.32(16)
C53 C52 H52A 109.4
C51 C52 H52A 109.4
C53 C52 H52B 109.4
C51 C52 H52B 109.4
H52A C52 H52B 108.0
O54 C53 O53 123.74(18)
O54 C53 C52 122.32(17)
O53 C53 C52 113.94(17)
C53 O53 H53 108.6(13)

loop_
_geom_bond_atom_site_label_1
_geom_bond_atom_site_label_2
_geom_bond_distance
N11 C12 1.381(2)
N11 C15 1.386(2)
N11 C27 1.480(2)
C12 N13 1.337(2)
C12 C32 1.469(3)
N13 C14 1.387(3)
C14 C15 1.369(3)
C14 H14 0.9500
C15 H15 0.9500
C21 C22 1.403(3)
C21 C26 1.405(3)
C21 C27 1.528(3)
C22 C23 1.407(3)
C22 H22 0.9500
C23 C24 1.396(4)
C23 H23 0.9500
C24 C25 1.390(4)
C24 H24 0.9500
C25 C26 1.405(3)
C25 H25 0.9500
C26 H26 0.9500
C27 H27A 0.9900
C27 H27B 0.9900
N31 C32 1.375(2)
N31 C35 1.388(3)
N31 C47 1.478(2)
C32 N33 1.340(2)
N33 C34 1.388(2)
C34 C35 1.369(3)
C34 H34 0.9500
C35 H35 0.9500
C41 C42 1.394(3)
C41 C46 1.411(3)
C41 C47 1.527(3)
C42 C43 1.406(3)
C42 H42 0.9500
C43 C44 1.399(3)
C43 H43 0.9500
C44 C45 1.390(3)
C44 H44 0.9500
C45 C46 1.397(3)
C45 H45 0.9500
C46 H46 0.9500
C47 H47A 0.9900
C47 H47B 0.9900
C51 O52 1.217(2)
C51 O51 1.329(2)
C51 C52 1.528(3)
O51 H51 0.91(3)
C52 C53 1.518(3)
C52 H52A 0.9900
C52 H52B 0.9900
C53 O54 1.224(2)
C53 O53 1.335(2)
O53 H53 0.97(3)

loop_
_geom_hbond_atom_site_label_D
_geom_hbond_atom_site_label_H
_geom_hbond_atom_site_label_A
_geom_hbond_distance_DH
_geom_hbond_distance_HA
_geom_hbond_distance_DA
_geom_hbond_angle_DHA
_geom_hbond_site_symmetry_A
O51 H51 N13 0.91(3) 1.80(3) 2.702(2) 172(2) .
O53 H53 N33 0.97(3) 1.75(3) 2.714(2) 177(2) 1_455

loop_
_geom_torsion_atom_site_label_1
_geom_torsion_atom_site_label_2
_geom_torsion_atom_site_label_3
_geom_torsion_atom_site_label_4
_geom_torsion
C15 N11 C12 N13 0.1(2)
C27 N11 C12 N13 -175.00(16)
C15 N11 C12 C32 -176.03(17)
C27 N11 C12 C32 8.8(3)
N11 C12 N13 C14 0.1(2)
C32 C12 N13 C14 176.17(18)
C12 N13 C14 C15 -0.3(2)
N13 C14 C15 N11 0.4(2)
C12 N11 C15 C14 -0.3(2)
C27 N11 C15 C14 175.00(17)
C26 C21 C22 C23 1.9(3)
C27 C21 C22 C23 178.94(17)
C21 C22 C23 C24 -0.3(3)
C22 C23 C24 C25 -1.6(3)
C23 C24 C25 C26 1.9(3)
C22 C21 C26 C25 -1.6(3)
C27 C21 C26 C25 -178.58(17)
C24 C25 C26 C21 -0.3(3)
C12 N11 C27 C21 112.7(2)
C15 N11 C27 C21 -61.6(2)
C22 C21 C27 N11 137.30(17)
C26 C21 C27 N11 -45.8(2)
C35 N31 C32 N33 -1.0(2)
C47 N31 C32 N33 -170.52(16)
C35 N31 C32 C12 -177.05(17)
C47 N31 C32 C12 13.4(3)
N13 C12 C32 N33 -132.7(2)
N11 C12 C32 N33 42.9(3)
N13 C12 C32 N31 42.7(3)
N11 C12 C32 N31 -141.67(19)
N31 C32 N33 C34 0.8(2)
C12 C32 N33 C34 176.83(17)
C32 N33 C34 C35 -0.4(2)
N33 C34 C35 N31 -0.3(2)
C32 N31 C35 C34 0.7(2)
C47 N31 C35 C34 170.73(17)
C46 C41 C42 C43 0.1(3)
C47 C41 C42 C43 -177.80(18)
C41 C42 C43 C44 -0.9(3)
C42 C43 C44 C45 1.2(3)
C43 C44 C45 C46 -0.6(3)
C44 C45 C46 C41 -0.2(3)
C42 C41 C46 C45 0.5(3)
C47 C41 C46 C45 178.34(18)
C32 N31 C47 C41 77.9(2)
C35 N31 C47 C41 -89.9(2)
C42 C41 C47 N31 -136.09(19)
C46 C41 C47 N31 46.1(2)
O52 C51 C52 C53 14.9(3)
O51 C51 C52 C53 -165.22(16)
C51 C52 C53 O54 85.6(2)
C51 C52 C53 O53 -94.2(2)
